data_1501985
loop_
_publ_author_name
'Zhang, Xiu-Chun'
'Cao, Shu-Hua'
'Wei, Yin'
'Shi, Min'

_publ_section_title
;
 Phosphine- and nitrogen-containing Lewis base catalyzed highly
 regioselective and geometric selective cyclization of isatin derived
 electron-deficient alkenes with ethyl 2,3-butadienoate.
;
_journal_issue 5
_journal_name_full 'Organic letters'
_journal_page_first 1142
_journal_page_last 1145
_journal_paper_doi 10.1021/ol1031798
_journal_volume 13
_journal_year 2011
_chemical_absolute_configuration unk
_chemical_formula_sum 'C22 H25 N O7'
_chemical_formula_weight 415.43
_chemical_name_systematic
; 
 ? 
;
_space_group_IT_number 4
_symmetry_cell_setting monoclinic
_symmetry_space_group_name_Hall 'P 2yb'
_symmetry_space_group_name_H-M 'P 1 21 1'
_atom_sites_solution_hydrogens geom
_atom_sites_solution_primary direct
_atom_sites_solution_secondary difmap
_audit_creation_method SHELXL-97
_cell_angle_alpha 90.00
_cell_angle_beta 96.626(2)
_cell_angle_gamma 90.00
_cell_formula_units_Z 4
_cell_length_a 13.776(2)
_cell_length_b 8.3633(13)
_cell_length_c 18.579(3)
_cell_measurement_reflns_used 9879
_cell_measurement_temperature 173(2)
_cell_measurement_theta_max 54.208
_cell_measurement_theta_min 4.414
_cell_volume 2126.2(6)
_computing_cell_refinement 'Bruker SAINT'
_computing_data_collection 'Bruker APEX2'
_computing_data_reduction 'Bruker SAINT'
_computing_molecular_graphics 'Bruker SHELXTL'
_computing_publication_material 'Bruker SHELXTL'
_computing_structure_refinement 'SHELXL-97 (Sheldrick, 2008)'
_computing_structure_solution 'SHELXS-97 (Sheldrick, 2008)'
_diffrn_ambient_temperature 173(2)
_diffrn_measured_fraction_theta_full 0.985
_diffrn_measured_fraction_theta_max 0.985
_diffrn_measurement_device_type 'Bruker APEX-II CCD'
_diffrn_measurement_method '\f and \w scans'
_diffrn_radiation_monochromator graphite
_diffrn_radiation_source 'fine-focus sealed tube'
_diffrn_radiation_type MoK\a
_diffrn_radiation_wavelength 0.71073
_diffrn_reflns_av_R_equivalents 0.0174
_diffrn_reflns_av_sigmaI/netI 0.0217
_diffrn_reflns_limit_h_max 16
_diffrn_reflns_limit_h_min -15
_diffrn_reflns_limit_k_max 10
_diffrn_reflns_limit_k_min -9
_diffrn_reflns_limit_l_max 22
_diffrn_reflns_limit_l_min -22
_diffrn_reflns_number 15364
_diffrn_reflns_theta_full 26.00
_diffrn_reflns_theta_max 26.00
_diffrn_reflns_theta_min 1.49
_exptl_absorpt_coefficient_mu 0.097
_exptl_absorpt_correction_T_max 0.7455
_exptl_absorpt_correction_T_min 0.6686
_exptl_absorpt_correction_type multi-scan
_exptl_absorpt_process_details sadabs
_exptl_crystal_colour colorless
_exptl_crystal_density_diffrn 1.298
_exptl_crystal_density_method 'not measured'
_exptl_crystal_description prismatic
_exptl_crystal_F_000 880
_exptl_crystal_size_max 0.357
_exptl_crystal_size_mid 0.288
_exptl_crystal_size_min 0.176
_refine_diff_density_max 0.889
_refine_diff_density_min -0.531
_refine_diff_density_rms 0.050
_refine_ls_abs_structure_details 'Flack H D (1983), Acta Cryst. A39, 876-881'
_refine_ls_abs_structure_Flack 0.7(9)
_refine_ls_extinction_coef 0.0105(16)
_refine_ls_extinction_expression Fc^*^=kFc[1+0.001xFc^2^\l^3^/sin(2\q)]^-1/4^
_refine_ls_extinction_method SHELXL
_refine_ls_goodness_of_fit_ref 1.070
_refine_ls_hydrogen_treatment constr
_refine_ls_matrix_type full
_refine_ls_number_parameters 570
_refine_ls_number_reflns 7493
_refine_ls_number_restraints 3
_refine_ls_restrained_S_all 1.077
_refine_ls_R_factor_all 0.0533
_refine_ls_R_factor_gt 0.0518
_refine_ls_shift/su_max 0.003
_refine_ls_shift/su_mean 0.000
_refine_ls_structure_factor_coef Fsqd
_refine_ls_weighting_details 'calc w=1/[\s^2^(Fo^2^)+(0.0849P)^2^+1.0328P] where P=(Fo^2^+2Fc^2^)/3'
_refine_ls_weighting_scheme calc
_refine_ls_wR_factor_gt 0.1472
_refine_ls_wR_factor_ref 0.1495
_reflns_number_gt 7259
_reflns_number_total 7493
_reflns_threshold_expression >2sigma(I)
_cod_data_source_file ol1031798_si_004.cif
_cod_data_source_block dm10102
_cod_depositor_comments
;
The following automatic conversions were performed:

'_symmetry_cell_setting' value 'Monoclinic' changed to 'monoclinic'
according to /home/saulius/struct/CIF-dictionaries/cif_core.dic
dictionary named 'cif_core.dic' version 2.4.1 from 2010-06-29.

Automatic conversion script
Id: cif_fix_values 1715 2011-07-08 13:25:40Z adriana 
;
_cod_original_sg_symbol_H-M P2(1)
_cod_database_code 1501985

loop_
_symmetry_equiv_pos_as_xyz
'x, y, z'
'-x, y+1/2, -z'

loop_
_atom_site_label
_atom_site_type_symbol
_atom_site_fract_x
_atom_site_fract_y
_atom_site_fract_z
_atom_site_U_iso_or_equiv
_atom_site_adp_type
_atom_site_occupancy
_atom_site_symmetry_multiplicity
_atom_site_calc_flag
_atom_site_refinement_flags
_atom_site_disorder_assembly
_atom_site_disorder_group
N1 N 0.74775(17) -0.1213(3) 0.18627(12) 0.0415(5) Uani 1 1 d . . .
N2 N 0.85839(17) 0.3758(3) 0.26941(11) 0.0375(5) Uani 1 1 d . . .
O1 O 0.59548(14) 0.0027(3) 0.17716(10) 0.0416(5) Uani 1 1 d . . .
O2 O 0.5018(3) 0.1120(5) 0.29204(14) 0.0907(10) Uani 1 1 d . . .
O3 O 0.3675(3) 0.2603(4) 0.25482(14) 0.0772(9) Uani 1 1 d . . .
O4 O 0.66368(16) -0.0391(3) -0.06808(10) 0.0487(5) Uani 1 1 d . . .
O5 O 0.6007(2) 0.2067(3) -0.08599(10) 0.0633(7) Uani 1 1 d . . .
O6 O 0.61239(15) 0.4024(3) 0.06509(11) 0.0440(5) Uani 1 1 d . . .
O7 O 0.75781(14) 0.3302(2) 0.03179(11) 0.0433(5) Uani 1 1 d . . .
O8 O 0.80358(14) 0.4995(2) 0.36911(9) 0.0374(4) Uani 1 1 d . A .
O9 O 0.61577(15) 0.5950(3) 0.37235(11) 0.0504(5) Uani 1 1 d . A .
O10 O 0.60255(15) 0.7983(3) 0.44903(10) 0.0457(5) Uani 1 1 d . A .
O11 O 0.95505(16) 0.9020(3) 0.38985(12) 0.0511(5) Uani 1 1 d . . .
O12 O 1.08451(16) 0.8155(3) 0.33751(13) 0.0522(5) Uani 1 1 d . . .
O13 O 1.14807(16) 0.4563(3) 0.43306(11) 0.0491(5) Uani 1 1 d . . .
O14 O 1.1366(2) 0.6908(4) 0.48978(18) 0.0849(12) Uani 1 1 d D . .
C1 C 0.8255(2) -0.1307(4) 0.14649(15) 0.0427(6) Uani 1 1 d . . .
C2 C 0.9134(2) -0.2139(4) 0.16244(19) 0.0526(8) Uani 1 1 d . . .
H2 H 0.9266 -0.2747 0.2057 0.063 Uiso 1 1 calc R . .
C3 C 0.9801(2) -0.2040(5) 0.1128(2) 0.0650(10) Uani 1 1 d . . .
H3 H 1.0406 -0.2589 0.1222 0.078 Uiso 1 1 calc R . .
C4 C 0.9609(2) -0.1152(5) 0.0489(2) 0.0629(9) Uani 1 1 d . . .
H4 H 1.0088 -0.1109 0.0160 0.075 Uiso 1 1 calc R . .
C5 C 0.8736(2) -0.0333(4) 0.03271(16) 0.0488(7) Uani 1 1 d . . .
H5 H 0.8613 0.0272 -0.0106 0.059 Uiso 1 1 calc R . .
C6 C 0.8037(2) -0.0421(4) 0.08179(14) 0.0397(6) Uani 1 1 d . . .
C7 C 0.70751(19) 0.0213(3) 0.08374(13) 0.0335(5) Uani 1 1 d . . .
C8 C 0.6786(2) -0.0299(3) 0.14703(14) 0.0366(6) Uani 1 1 d . . .
C9 C 0.63920(19) 0.1267(3) 0.03522(12) 0.0331(5) Uani 1 1 d . . .
C10 C 0.53482(18) 0.0968(3) 0.05519(13) 0.0366(6) Uani 1 1 d . . .
H10A H 0.4907 0.1802 0.0321 0.044 Uiso 1 1 calc R . .
H10B H 0.5115 -0.0079 0.0352 0.044 Uiso 1 1 calc R . .
C11 C 0.52871(19) 0.0979(3) 0.13528(14) 0.0366(6) Uani 1 1 d . . .
C12 C 0.4607(2) 0.1763(4) 0.16678(15) 0.0430(6) Uani 1 1 d . . .
H12 H 0.4148 0.2372 0.1360 0.052 Uiso 1 1 calc R . .
C13 C 0.4500(3) 0.1775(4) 0.24500(18) 0.0588(9) Uani 1 1 d . . .
C14 C 0.3400(3) 0.2756(6) 0.3281(2) 0.0704(10) Uani 1 1 d . . .
H14A H 0.3697 0.1879 0.3590 0.084 Uiso 1 1 calc R . .
H14B H 0.2681 0.2686 0.3270 0.084 Uiso 1 1 calc R . .
C15 C 0.3745(4) 0.4303(7) 0.3579(2) 0.0892(15) Uani 1 1 d . . .
H15A H 0.4460 0.4337 0.3619 0.134 Uiso 1 1 calc R . .
H15B H 0.3531 0.4445 0.4060 0.134 Uiso 1 1 calc R . .
H15C H 0.3474 0.5162 0.3258 0.134 Uiso 1 1 calc R . .
C16 C 0.6378(2) 0.0839(4) -0.04588(14) 0.0386(6) Uani 1 1 d . . .
C17 C 0.5895(4) 0.1828(6) -0.16546(17) 0.0733(12) Uani 1 1 d . . .
H17A H 0.5965 0.2866 -0.1900 0.088 Uiso 1 1 calc R . .
H17B H 0.6413 0.1101 -0.1788 0.088 Uiso 1 1 calc R . .
C18 C 0.4971(3) 0.1170(6) -0.1882(2) 0.0732(11) Uani 1 1 d . . .
H18A H 0.4941 0.0077 -0.1696 0.110 Uiso 1 1 calc R . .
H18B H 0.4866 0.1150 -0.2413 0.110 Uiso 1 1 calc R . .
H18C H 0.4464 0.1822 -0.1697 0.110 Uiso 1 1 calc R . .
C19 C 0.66565(18) 0.3035(3) 0.04564(12) 0.0317(5) Uani 1 1 d . . .
C20 C 0.7897(2) 0.4967(4) 0.03340(19) 0.0521(7) Uani 1 1 d . . .
H20A H 0.8607 0.5026 0.0495 0.063 Uiso 1 1 calc R . .
H20B H 0.7549 0.5577 0.0682 0.063 Uiso 1 1 calc R . .
C21 C 0.7686(3) 0.5681(5) -0.0407(2) 0.0630(10) Uani 1 1 d . . .
H21A H 0.8093 0.5159 -0.0737 0.095 Uiso 1 1 calc R . .
H21B H 0.7831 0.6828 -0.0384 0.095 Uiso 1 1 calc R . .
H21C H 0.6995 0.5521 -0.0584 0.095 Uiso 1 1 calc R . .
C22 C 0.7407(3) -0.1884(5) 0.25796(18) 0.0588(9) Uani 1 1 d . . .
H22A H 0.6861 -0.1383 0.2789 0.088 Uiso 1 1 calc R . .
H22B H 0.8016 -0.1681 0.2893 0.088 Uiso 1 1 calc R . .
H22C H 0.7296 -0.3040 0.2538 0.088 Uiso 1 1 calc R . .
C23 C 0.9444(2) 0.3680(3) 0.23678(14) 0.0378(6) Uani 1 1 d . . .
C24 C 0.9612(2) 0.2891(4) 0.17346(15) 0.0463(7) Uani 1 1 d . . .
H24 H 0.9117 0.2273 0.1466 0.056 Uiso 1 1 calc R . .
C25 C 1.0537(2) 0.3048(5) 0.15146(16) 0.0525(8) Uani 1 1 d . . .
H25 H 1.0678 0.2535 0.1083 0.063 Uiso 1 1 calc R . .
C26 C 1.1262(2) 0.3946(5) 0.19158(17) 0.0541(8) Uani 1 1 d . . .
H26 H 1.1888 0.4029 0.1751 0.065 Uiso 1 1 calc R . .
C27 C 1.1091(2) 0.4718(4) 0.25477(16) 0.0459(7) Uani 1 1 d . . .
H27 H 1.1591 0.5334 0.2812 0.055 Uiso 1 1 calc R . .
C28 C 1.01744(19) 0.4576(3) 0.27903(13) 0.0362(5) Uani 1 1 d . . .
C29 C 0.97265(19) 0.5191(3) 0.33970(12) 0.0340(5) Uani 1 1 d . A .
C30 C 0.87877(19) 0.4675(3) 0.32990(12) 0.0326(5) Uani 1 1 d . . .
C31 C 1.00563(19) 0.6251(3) 0.40332(13) 0.0358(6) Uani 1 1 d . . .
C32 C 0.9316(2) 0.6051(4) 0.45937(13) 0.0384(6) Uani 1 1 d . A .
H32A H 0.9463 0.5043 0.4864 0.046 Uiso 1 1 calc R . .
H32B H 0.9407 0.6941 0.4946 0.046 Uiso 1 1 calc R . .
C33 C 0.8263(2) 0.6021(3) 0.42684(12) 0.0359(5) Uani 1 1 d . . .
C34 C 0.7546(2) 0.6818(4) 0.45238(13) 0.0389(6) Uani 1 1 d . A .
H34 H 0.7705 0.7432 0.4951 0.047 Uiso 1 1 calc R . .
C35 C 0.6524(2) 0.6825(3) 0.41947(13) 0.0379(6) Uani 1 1 d . . .
C36 C 0.5007(2) 0.8201(4) 0.41798(16) 0.0484(7) Uani 1 1 d . . .
H36A H 0.4636 0.7197 0.4216 0.058 Uiso 1 1 calc R A .
H36B H 0.4977 0.8501 0.3662 0.058 Uiso 1 1 calc R . .
C37 C 0.4586(3) 0.9490(5) 0.45942(19) 0.0612(9) Uani 1 1 d . A .
H37A H 0.4634 0.9191 0.5107 0.092 Uiso 1 1 calc R . .
H37B H 0.3898 0.9646 0.4407 0.092 Uiso 1 1 calc R . .
H37C H 0.4947 1.0485 0.4543 0.092 Uiso 1 1 calc R . .
C38 C 1.01103(19) 0.7983(3) 0.37777(13) 0.0369(6) Uani 1 1 d . A .
C39 C 1.0969(3) 0.9724(5) 0.3057(2) 0.0619(9) Uani 1 1 d . . .
H39A H 1.1106 1.0543 0.3440 0.074 Uiso 1 1 calc R . .
H39B H 1.0373 1.0038 0.2739 0.074 Uiso 1 1 calc R . .
C40 C 1.1826(4) 0.9552(7) 0.2624(3) 0.0844(13) Uani 1 1 d . . .
H40A H 1.2416 0.9301 0.2951 0.127 Uiso 1 1 calc R . .
H40B H 1.1923 1.0557 0.2370 0.127 Uiso 1 1 calc R . .
H40C H 1.1695 0.8688 0.2270 0.127 Uiso 1 1 calc R . .
C41 C 1.1066(2) 0.5770(4) 0.44242(15) 0.0439(7) Uani 1 1 d . A .
C44 C 0.7633(2) 0.3115(5) 0.24099(16) 0.0520(8) Uani 1 1 d . . .
H44A H 0.7157 0.3349 0.2749 0.078 Uiso 1 1 calc R . .
H44B H 0.7684 0.1955 0.2350 0.078 Uiso 1 1 calc R . .
H44C H 0.7419 0.3608 0.1940 0.078 Uiso 1 1 calc R . .
C42 C 1.2473(6) 0.6882(8) 0.5191(3) 0.0420(18) Uani 0.568(15) 1 d PD A 1
H42A H 1.2860 0.6234 0.4881 0.050 Uiso 0.568(15) 1 calc PR A 1
H42B H 1.2752 0.7972 0.5246 0.050 Uiso 0.568(15) 1 calc PR A 1
C43 C 1.2398(5) 0.6102(8) 0.5906(5) 0.048(2) Uani 0.568(15) 1 d P A 1
H43A H 1.1980 0.6750 0.6185 0.071 Uiso 0.568(15) 1 calc PR A 1
H43B H 1.3051 0.6012 0.6176 0.071 Uiso 0.568(15) 1 calc PR A 1
H43C H 1.2114 0.5034 0.5828 0.071 Uiso 0.568(15) 1 calc PR A 1
C42' C 1.2051(6) 0.6311(8) 0.5544(5) 0.037(2) Uani 0.432(15) 1 d PD A 2
H42C H 1.1859 0.6711 0.6009 0.044 Uiso 0.432(15) 1 calc PR A 2
H42D H 1.2091 0.5130 0.5557 0.044 Uiso 0.432(15) 1 calc PR A 2
C43' C 1.2979(9) 0.7052(10) 0.5368(5) 0.047(2) Uani 0.432(15) 1 d P A 2
H43D H 1.3168 0.6572 0.4924 0.070 Uiso 0.432(15) 1 calc PR A 2
H43E H 1.3495 0.6867 0.5768 0.070 Uiso 0.432(15) 1 calc PR A 2
H43F H 1.2883 0.8205 0.5296 0.070 Uiso 0.432(15) 1 calc PR A 2

loop_
_atom_site_aniso_label
_atom_site_aniso_U_11
_atom_site_aniso_U_22
_atom_site_aniso_U_33
_atom_site_aniso_U_23
_atom_site_aniso_U_13
_atom_site_aniso_U_12
N1 0.0492(12) 0.0309(13) 0.0400(11) 0.0091(10) -0.0141(10) -0.0023(10)
N2 0.0501(12) 0.0304(12) 0.0297(10) -0.0048(9) -0.0049(9) -0.0038(10)
O1 0.0464(10) 0.0373(11) 0.0391(9) 0.0120(8) -0.0038(8) -0.0019(8)
O2 0.133(3) 0.092(2) 0.0482(14) 0.0193(16) 0.0141(15) 0.027(2)
O3 0.123(2) 0.0555(17) 0.0578(14) 0.0087(12) 0.0300(15) 0.0329(16)
O4 0.0621(12) 0.0419(12) 0.0377(9) -0.0105(9) -0.0124(9) 0.0117(10)
O5 0.115(2) 0.0439(13) 0.0265(9) 0.0016(9) -0.0115(11) 0.0209(14)
O6 0.0518(11) 0.0302(11) 0.0495(11) 0.0000(9) 0.0038(9) -0.0001(9)
O7 0.0474(10) 0.0280(11) 0.0544(11) -0.0002(8) 0.0050(8) -0.0033(8)
O8 0.0499(10) 0.0300(10) 0.0313(8) -0.0044(7) 0.0006(7) -0.0073(8)
O9 0.0519(11) 0.0558(14) 0.0434(11) -0.0154(10) 0.0044(9) -0.0093(10)
O10 0.0510(11) 0.0416(12) 0.0438(10) -0.0071(9) 0.0022(8) -0.0027(9)
O11 0.0573(12) 0.0305(11) 0.0640(13) 0.0018(10) 0.0010(10) 0.0087(10)
O12 0.0514(11) 0.0318(12) 0.0732(14) 0.0034(10) 0.0064(10) -0.0016(9)
O13 0.0606(12) 0.0398(12) 0.0416(10) -0.0047(9) -0.0170(9) 0.0167(10)
O14 0.0844(19) 0.0640(18) 0.096(2) -0.0510(17) -0.0650(18) 0.0445(16)
C1 0.0499(15) 0.0274(15) 0.0455(14) -0.0003(11) -0.0167(12) -0.0051(11)
C2 0.0517(16) 0.0383(17) 0.0612(18) 0.0010(14) -0.0217(14) 0.0040(13)
C3 0.0454(16) 0.060(2) 0.082(2) -0.011(2) -0.0235(16) 0.0128(16)
C4 0.0450(16) 0.072(3) 0.069(2) -0.0138(19) -0.0052(14) 0.0009(16)
C5 0.0476(15) 0.0501(19) 0.0460(14) -0.0054(14) -0.0055(12) -0.0028(14)
C6 0.0458(13) 0.0285(13) 0.0409(13) -0.0021(11) -0.0123(11) -0.0038(12)
C7 0.0406(12) 0.0240(12) 0.0326(11) -0.0010(10) -0.0095(10) -0.0020(10)
C8 0.0457(13) 0.0238(13) 0.0361(12) 0.0056(10) -0.0134(10) -0.0049(11)
C9 0.0450(13) 0.0261(13) 0.0249(10) 0.0022(9) -0.0101(9) -0.0008(10)
C10 0.0414(13) 0.0311(14) 0.0340(12) 0.0017(11) -0.0094(10) -0.0056(11)
C11 0.0451(13) 0.0246(13) 0.0372(12) 0.0039(10) -0.0080(10) -0.0088(11)
C12 0.0589(16) 0.0300(15) 0.0389(14) 0.0029(11) 0.0006(12) -0.0013(13)
C13 0.095(3) 0.0380(18) 0.0440(16) 0.0104(14) 0.0092(16) 0.0051(18)
C14 0.069(2) 0.069(3) 0.073(2) 0.004(2) 0.0096(18) 0.0039(19)
C15 0.108(3) 0.102(4) 0.056(2) -0.025(2) 0.000(2) -0.018(3)
C16 0.0465(13) 0.0361(16) 0.0305(12) -0.0010(11) -0.0070(10) -0.0010(12)
C17 0.115(3) 0.063(3) 0.0349(15) -0.0025(15) -0.0213(17) 0.013(2)
C18 0.096(3) 0.064(3) 0.0565(19) -0.0018(19) -0.0058(19) 0.012(2)
C19 0.0399(12) 0.0291(13) 0.0235(10) 0.0037(9) -0.0072(9) 0.0001(11)
C20 0.0554(17) 0.0325(17) 0.0685(19) -0.0035(14) 0.0073(14) -0.0131(13)
C21 0.0567(18) 0.041(2) 0.090(3) 0.0217(17) 0.0034(18) -0.0058(15)
C22 0.0612(18) 0.058(2) 0.0528(17) 0.0275(17) -0.0111(14) -0.0022(17)
C23 0.0498(14) 0.0287(14) 0.0323(12) 0.0014(10) -0.0060(10) 0.0044(11)
C24 0.0638(17) 0.0371(16) 0.0349(13) -0.0052(12) -0.0066(12) 0.0071(14)
C25 0.0641(18) 0.054(2) 0.0387(14) -0.0050(14) 0.0049(13) 0.0198(16)
C26 0.0545(17) 0.056(2) 0.0514(16) -0.0016(15) 0.0036(13) 0.0164(16)
C27 0.0430(14) 0.0434(18) 0.0492(15) -0.0018(13) -0.0037(12) 0.0076(13)
C28 0.0454(13) 0.0269(13) 0.0333(11) 0.0011(10) -0.0075(10) 0.0092(11)
C29 0.0469(13) 0.0240(12) 0.0279(11) -0.0002(9) -0.0092(10) 0.0028(10)
C30 0.0458(13) 0.0247(12) 0.0256(10) 0.0000(9) -0.0036(9) -0.0016(10)
C31 0.0457(13) 0.0254(13) 0.0320(11) -0.0034(10) -0.0133(10) 0.0035(11)
C32 0.0558(15) 0.0298(14) 0.0267(11) -0.0016(10) -0.0082(10) 0.0010(12)
C33 0.0571(15) 0.0247(13) 0.0245(10) 0.0026(10) -0.0016(10) -0.0070(11)
C34 0.0556(15) 0.0318(14) 0.0289(11) 0.0008(10) 0.0035(10) -0.0085(12)
C35 0.0499(14) 0.0331(15) 0.0318(12) 0.0007(10) 0.0087(10) -0.0079(12)
C36 0.0502(15) 0.0490(19) 0.0454(15) -0.0013(14) 0.0029(12) -0.0015(14)
C37 0.0619(19) 0.061(2) 0.0598(19) -0.0029(17) 0.0037(15) 0.0115(17)
C38 0.0425(13) 0.0265(13) 0.0376(12) -0.0011(11) -0.0124(10) 0.0018(11)
C39 0.068(2) 0.0376(19) 0.080(2) 0.0080(17) 0.0092(17) -0.0098(16)
C40 0.087(3) 0.071(3) 0.097(3) 0.016(3) 0.018(2) -0.020(2)
C41 0.0493(15) 0.0365(16) 0.0409(14) -0.0064(11) -0.0168(12) 0.0103(12)
C44 0.0550(16) 0.055(2) 0.0431(15) -0.0171(15) -0.0061(12) -0.0159(15)
C42 0.033(4) 0.049(3) 0.043(3) 0.002(3) -0.001(3) -0.001(3)
C43 0.053(3) 0.041(3) 0.046(4) -0.006(3) -0.011(3) 0.004(3)
C42' 0.042(4) 0.026(3) 0.036(4) -0.003(3) -0.020(4) 0.001(3)
C43' 0.031(5) 0.048(4) 0.059(5) -0.010(3) 0.000(4) 0.001(3)

loop_
_atom_type_symbol
_atom_type_description
_atom_type_scat_dispersion_real
_atom_type_scat_dispersion_imag
_atom_type_scat_source
C C 0.0033 0.0016 'International Tables Vol C Tables 4.2.6.8 and 6.1.1.4'
H H 0.0000 0.0000 'International Tables Vol C Tables 4.2.6.8 and 6.1.1.4'
N N 0.0061 0.0033 'International Tables Vol C Tables 4.2.6.8 and 6.1.1.4'
O O 0.0106 0.0060 'International Tables Vol C Tables 4.2.6.8 and 6.1.1.4'

loop_
_geom_angle_atom_site_label_1
_geom_angle_atom_site_label_2
_geom_angle_atom_site_label_3
_geom_angle
C8 N1 C1 106.5(2)
C8 N1 C22 126.0(3)
C1 N1 C22 127.5(3)
C30 N2 C23 106.3(2)
C30 N2 C44 126.7(2)
C23 N2 C44 126.8(2)
C8 O1 C11 114.9(2)
C13 O3 C14 118.7(3)
C16 O5 C17 116.2(3)
C19 O7 C20 116.4(2)
C30 O8 C33 114.8(2)
C35 O10 C36 116.2(2)
C38 O12 C39 117.2(2)
C41 O14 C42' 113.8(3)
C41 O14 C42 116.0(3)
C42' O14 C42 39.5(3)
N1 C1 C2 128.7(3)
N1 C1 C6 109.0(2)
C2 C1 C6 122.3(3)
C3 C2 C1 117.2(3)
C3 C2 H2 121.4
C1 C2 H2 121.4
C2 C3 C4 121.7(3)
C2 C3 H3 119.2
C4 C3 H3 119.2
C5 C4 C3 121.3(3)
C5 C4 H4 119.3
C3 C4 H4 119.3
C4 C5 C6 118.5(3)
C4 C5 H5 120.8
C6 C5 H5 120.8
C5 C6 C1 119.1(3)
C5 C6 C7 134.7(3)
C1 C6 C7 106.2(2)
C8 C7 C6 105.7(2)
C8 C7 C9 118.6(2)
C6 C7 C9 135.7(2)
C7 C8 O1 129.8(2)
C7 C8 N1 112.6(3)
O1 C8 N1 117.5(2)
C7 C9 C19 111.45(19)
C7 C9 C10 107.2(2)
C19 C9 C10 109.9(2)
C7 C9 C16 112.5(2)
C19 C9 C16 108.9(2)
C10 C9 C16 106.79(19)
C11 C10 C9 113.4(2)
C11 C10 H10A 108.9
C9 C10 H10A 108.9
C11 C10 H10B 108.9
C9 C10 H10B 108.9
H10A C10 H10B 107.7
C12 C11 O1 119.4(2)
C12 C11 C10 124.1(2)
O1 C11 C10 116.3(2)
C11 C12 C13 126.2(3)
C11 C12 H12 116.9
C13 C12 H12 116.9
O2 C13 O3 124.9(3)
O2 C13 C12 126.6(4)
O3 C13 C12 108.4(3)
O3 C14 C15 108.8(4)
O3 C14 H14A 109.9
C15 C14 H14A 109.9
O3 C14 H14B 109.9
C15 C14 H14B 109.9
H14A C14 H14B 108.3
C14 C15 H15A 109.5
C14 C15 H15B 109.5
H15A C15 H15B 109.5
C14 C15 H15C 109.5
H15A C15 H15C 109.5
H15B C15 H15C 109.5
O4 C16 O5 126.0(2)
O4 C16 C9 125.0(2)
O5 C16 C9 109.0(2)
C18 C17 O5 109.8(4)
C18 C17 H17A 109.7
O5 C17 H17A 109.7
C18 C17 H17B 109.7
O5 C17 H17B 109.7
H17A C17 H17B 108.2
C17 C18 H18A 109.5
C17 C18 H18B 109.5
H18A C18 H18B 109.5
C17 C18 H18C 109.5
H18A C18 H18C 109.5
H18B C18 H18C 109.5
O6 C19 O7 124.9(3)
O6 C19 C9 124.4(2)
O7 C19 C9 110.7(2)
O7 C20 C21 109.6(3)
O7 C20 H20A 109.8
C21 C20 H20A 109.8
O7 C20 H20B 109.8
C21 C20 H20B 109.8
H20A C20 H20B 108.2
C20 C21 H21A 109.5
C20 C21 H21B 109.5
H21A C21 H21B 109.5
C20 C21 H21C 109.5
H21A C21 H21C 109.5
H21B C21 H21C 109.5
N1 C22 H22A 109.5
N1 C22 H22B 109.5
H22A C22 H22B 109.5
N1 C22 H22C 109.5
H22A C22 H22C 109.5
H22B C22 H22C 109.5
N2 C23 C24 128.5(3)
N2 C23 C28 108.6(2)
C24 C23 C28 122.8(3)
C25 C24 C23 116.8(3)
C25 C24 H24 121.6
C23 C24 H24 121.6
C24 C25 C26 121.2(3)
C24 C25 H25 119.4
C26 C25 H25 119.4
C27 C26 C25 121.5(3)
C27 C26 H26 119.2
C25 C26 H26 119.2
C26 C27 C28 118.9(3)
C26 C27 H27 120.5
C28 C27 H27 120.5
C27 C28 C23 118.5(2)
C27 C28 C29 135.1(3)
C23 C28 C29 106.3(2)
C30 C29 C28 105.6(2)
C30 C29 C31 119.3(2)
C28 C29 C31 135.0(3)
C29 C30 O8 129.7(2)
C29 C30 N2 113.1(2)
O8 C30 N2 117.1(2)
C29 C31 C38 109.6(2)
C29 C31 C41 112.9(2)
C38 C31 C41 108.6(2)
C29 C31 C32 107.6(2)
C38 C31 C32 111.8(2)
C41 C31 C32 106.4(2)
C33 C32 C31 114.24(19)
C33 C32 H32A 108.7
C31 C32 H32A 108.7
C33 C32 H32B 108.7
C31 C32 H32B 108.7
H32A C32 H32B 107.6
C34 C33 O8 118.6(2)
C34 C33 C32 124.8(2)
O8 C33 C32 116.4(2)
C33 C34 C35 124.9(2)
C33 C34 H34 117.6
C35 C34 H34 117.6
O9 C35 O10 123.0(3)
O9 C35 C34 126.9(3)
O10 C35 C34 110.1(2)
O10 C36 C37 107.5(3)
O10 C36 H36A 110.2
C37 C36 H36A 110.2
O10 C36 H36B 110.2
C37 C36 H36B 110.2
H36A C36 H36B 108.5
C36 C37 H37A 109.5
C36 C37 H37B 109.5
H37A C37 H37B 109.5
C36 C37 H37C 109.5
H37A C37 H37C 109.5
H37B C37 H37C 109.5
O11 C38 O12 124.9(3)
O11 C38 C31 124.9(3)
O12 C38 C31 110.1(2)
O12 C39 C40 105.4(3)
O12 C39 H39A 110.7
C40 C39 H39A 110.7
O12 C39 H39B 110.7
C40 C39 H39B 110.7
H39A C39 H39B 108.8
C39 C40 H40A 109.5
C39 C40 H40B 109.5
H40A C40 H40B 109.5
C39 C40 H40C 109.5
H40A C40 H40C 109.5
H40B C40 H40C 109.5
O13 C41 O14 126.1(3)
O13 C41 C31 125.2(3)
O14 C41 C31 108.6(2)
N2 C44 H44A 109.5
N2 C44 H44B 109.5
H44A C44 H44B 109.5
N2 C44 H44C 109.5
H44A C44 H44C 109.5
H44B C44 H44C 109.5
C43 C42 O14 98.7(6)
C43 C42 H42A 112.0
O14 C42 H42A 112.0
C43 C42 H42B 112.0
O14 C42 H42B 112.0
H42A C42 H42B 109.7
C43' C42' O14 99.2(8)
C43' C42' H42C 111.9
O14 C42' H42C 111.9
C43' C42' H42D 111.9
O14 C42' H42D 111.9
H42C C42' H42D 109.6
C42' C43' H43D 109.5
C42' C43' H43E 109.5
H43D C43' H43E 109.5
C42' C43' H43F 109.5
H43D C43' H43F 109.5
H43E C43' H43F 109.5

loop_
_geom_bond_atom_site_label_1
_geom_bond_atom_site_label_2
_geom_bond_distance
N1 C8 1.364(3)
N1 C1 1.372(4)
N1 C22 1.459(4)
N2 C30 1.363(3)
N2 C23 1.393(4)
N2 C44 1.457(4)
O1 C8 1.359(4)
O1 C11 1.386(3)
O2 C13 1.196(5)
O3 C13 1.361(5)
O3 C14 1.461(5)
O4 C16 1.178(4)
O5 C16 1.335(4)
O5 C17 1.480(4)
O6 C19 1.189(3)
O7 C19 1.343(3)
O7 C20 1.459(4)
O8 C30 1.360(3)
O8 C33 1.381(3)
O9 C35 1.206(3)
O10 C35 1.341(4)
O10 C36 1.465(4)
O11 C38 1.199(4)
O12 C38 1.334(4)
O12 C39 1.457(4)
O13 C41 1.182(4)
O14 C41 1.329(4)
O14 C42' 1.523(9)
O14 C42 1.560(9)
C1 C2 1.399(4)
C1 C6 1.415(4)
C2 C3 1.376(6)
C2 H2 0.9500
C3 C4 1.400(6)
C3 H3 0.9500
C4 C5 1.387(5)
C4 H4 0.9500
C5 C6 1.402(4)
C5 H5 0.9500
C6 C7 1.432(4)
C7 C8 1.354(4)
C7 C9 1.510(3)
C9 C19 1.530(4)
C9 C10 1.546(4)
C9 C16 1.547(3)
C10 C11 1.500(3)
C10 H10A 0.9900
C10 H10B 0.9900
C11 C12 1.333(4)
C12 C13 1.477(4)
C12 H12 0.9500
C14 C15 1.465(7)
C14 H14A 0.9900
C14 H14B 0.9900
C15 H15A 0.9800
C15 H15B 0.9800
C15 H15C 0.9800
C17 C18 1.406(6)
C17 H17A 0.9900
C17 H17B 0.9900
C18 H18A 0.9800
C18 H18B 0.9800
C18 H18C 0.9800
C20 C21 1.497(5)
C20 H20A 0.9900
C20 H20B 0.9900
C21 H21A 0.9800
C21 H21B 0.9800
C21 H21C 0.9800
C22 H22A 0.9800
C22 H22B 0.9800
C22 H22C 0.9800
C23 C24 1.392(4)
C23 C28 1.417(4)
C24 C25 1.389(5)
C24 H24 0.9500
C25 C26 1.395(5)
C25 H25 0.9500
C26 C27 1.383(4)
C26 H26 0.9500
C27 C28 1.394(4)
C27 H27 0.9500
C28 C29 1.441(4)
C29 C30 1.356(4)
C29 C31 1.505(3)
C31 C38 1.529(4)
C31 C41 1.546(3)
C31 C32 1.549(4)
C32 C33 1.505(4)
C32 H32A 0.9900
C32 H32B 0.9900
C33 C34 1.324(4)
C34 C35 1.469(4)
C34 H34 0.9500
C36 C37 1.481(5)
C36 H36A 0.9900
C36 H36B 0.9900
C37 H37A 0.9800
C37 H37B 0.9800
C37 H37C 0.9800
C39 C40 1.510(6)
C39 H39A 0.9900
C39 H39B 0.9900
C40 H40A 0.9800
C40 H40B 0.9800
C40 H40C 0.9800
C44 H44A 0.9800
C44 H44B 0.9800
C44 H44C 0.9800
C42 C43 1.495(10)
C42 H42A 0.9900
C42 H42B 0.9900
C43 H43A 0.9800
C43 H43B 0.9800
C43 H43C 0.9800
C42' C43' 1.491(13)
C42' H42C 0.9900
C42' H42D 0.9900
C43' H43D 0.9800
C43' H43E 0.9800
C43' H43F 0.9800

loop_
_geom_torsion_atom_site_label_1
_geom_torsion_atom_site_label_2
_geom_torsion_atom_site_label_3
_geom_torsion_atom_site_label_4
_geom_torsion
C8 N1 C1 C2 -178.3(3)
C22 N1 C1 C2 4.3(5)
C8 N1 C1 C6 0.5(3)
C22 N1 C1 C6 -176.9(3)
N1 C1 C2 C3 179.8(3)
C6 C1 C2 C3 1.2(5)
C1 C2 C3 C4 -0.2(5)
C2 C3 C4 C5 -0.2(6)
C3 C4 C5 C6 -0.4(5)
C4 C5 C6 C1 1.3(4)
C4 C5 C6 C7 -178.8(3)
N1 C1 C6 C5 179.3(3)
C2 C1 C6 C5 -1.8(4)
N1 C1 C6 C7 -0.5(3)
C2 C1 C6 C7 178.3(3)
C5 C6 C7 C8 -179.5(3)
C1 C6 C7 C8 0.4(3)
C5 C6 C7 C9 -1.1(5)
C1 C6 C7 C9 178.7(3)
C6 C7 C8 O1 176.3(3)
C9 C7 C8 O1 -2.4(4)
C6 C7 C8 N1 -0.1(3)
C9 C7 C8 N1 -178.8(2)
C11 O1 C8 C7 2.8(4)
C11 O1 C8 N1 179.1(2)
C1 N1 C8 C7 -0.3(3)
C22 N1 C8 C7 177.2(3)
C1 N1 C8 O1 -177.2(2)
C22 N1 C8 O1 0.3(4)
C8 C7 C9 C19 97.8(3)
C6 C7 C9 C19 -80.4(4)
C8 C7 C9 C10 -22.5(3)
C6 C7 C9 C10 159.3(3)
C8 C7 C9 C16 -139.6(3)
C6 C7 C9 C16 42.2(4)
C7 C9 C10 C11 46.5(3)
C19 C9 C10 C11 -74.8(3)
C16 C9 C10 C11 167.3(2)
C8 O1 C11 C12 -159.7(3)
C8 O1 C11 C10 24.0(3)
C9 C10 C11 C12 133.5(3)
C9 C10 C11 O1 -50.4(3)
O1 C11 C12 C13 2.3(5)
C10 C11 C12 C13 178.2(3)
C14 O3 C13 O2 1.6(6)
C14 O3 C13 C12 178.8(3)
C11 C12 C13 O2 2.0(6)
C11 C12 C13 O3 -175.1(3)
C13 O3 C14 C15 97.3(5)
C17 O5 C16 O4 1.5(5)
C17 O5 C16 C9 -177.1(3)
C7 C9 C16 O4 19.7(4)
C19 C9 C16 O4 143.7(3)
C10 C9 C16 O4 -97.6(3)
C7 C9 C16 O5 -161.7(2)
C19 C9 C16 O5 -37.7(3)
C10 C9 C16 O5 81.0(3)
C16 O5 C17 C18 89.4(4)
C20 O7 C19 O6 -7.0(4)
C20 O7 C19 C9 174.7(2)
C7 C9 C19 O6 -119.8(3)
C10 C9 C19 O6 -1.2(3)
C16 C9 C19 O6 115.5(3)
C7 C9 C19 O7 58.4(3)
C10 C9 C19 O7 177.11(18)
C16 C9 C19 O7 -66.2(2)
C19 O7 C20 C21 -90.4(3)
C30 N2 C23 C24 -179.8(3)
C44 N2 C23 C24 -5.0(5)
C30 N2 C23 C28 -0.1(3)
C44 N2 C23 C28 174.7(3)
N2 C23 C24 C25 178.0(3)
C28 C23 C24 C25 -1.7(4)
C23 C24 C25 C26 0.6(5)
C24 C25 C26 C27 -0.1(5)
C25 C26 C27 C28 0.7(5)
C26 C27 C28 C23 -1.7(4)
C26 C27 C28 C29 -179.2(3)
N2 C23 C28 C27 -177.4(2)
C24 C23 C28 C27 2.3(4)
N2 C23 C28 C29 0.7(3)
C24 C23 C28 C29 -179.5(3)
C27 C28 C29 C30 176.6(3)
C23 C28 C29 C30 -1.1(3)
C27 C28 C29 C31 -0.2(5)
C23 C28 C29 C31 -177.9(3)
C28 C29 C30 O8 -175.7(3)
C31 C29 C30 O8 1.7(4)
C28 C29 C30 N2 1.1(3)
C31 C29 C30 N2 178.6(2)
C33 O8 C30 C29 1.1(4)
C33 O8 C30 N2 -175.6(2)
C23 N2 C30 C29 -0.7(3)
C44 N2 C30 C29 -175.5(3)
C23 N2 C30 O8 176.6(2)
C44 N2 C30 O8 1.8(4)
C30 C29 C31 C38 -102.4(3)
C28 C29 C31 C38 74.2(4)
C30 C29 C31 C41 136.4(3)
C28 C29 C31 C41 -47.1(4)
C30 C29 C31 C32 19.3(3)
C28 C29 C31 C32 -164.2(3)
C29 C31 C32 C33 -42.7(3)
C38 C31 C32 C33 77.6(3)
C41 C31 C32 C33 -164.0(2)
C30 O8 C33 C34 157.4(2)
C30 O8 C33 C32 -26.8(3)
C31 C32 C33 C34 -134.9(3)
C31 C32 C33 O8 49.6(3)
O8 C33 C34 C35 -6.4(4)
C32 C33 C34 C35 178.2(3)
C36 O10 C35 O9 -3.4(4)
C36 O10 C35 C34 176.1(2)
C33 C34 C35 O9 11.9(5)
C33 C34 C35 O10 -167.5(3)
C35 O10 C36 C37 178.3(3)
C39 O12 C38 O11 -0.3(4)
C39 O12 C38 C31 177.0(3)
C29 C31 C38 O11 108.0(3)
C41 C31 C38 O11 -128.2(3)
C32 C31 C38 O11 -11.1(3)
C29 C31 C38 O12 -69.3(3)
C41 C31 C38 O12 54.4(3)
C32 C31 C38 O12 171.5(2)
C38 O12 C39 C40 -178.7(3)
C42' O14 C41 O13 -25.2(6)
C42 O14 C41 O13 18.4(6)
C42' O14 C41 C31 152.5(4)
C42 O14 C41 C31 -163.9(4)
C29 C31 C41 O13 -12.2(5)
C38 C31 C41 O13 -133.9(3)
C32 C31 C41 O13 105.6(4)
C29 C31 C41 O14 170.1(3)
C38 C31 C41 O14 48.3(4)
C32 C31 C41 O14 -72.1(4)
C41 O14 C42 C43 -100.5(5)
C42' O14 C42 C43 -3.8(4)
C41 O14 C42' C43' 109.2(5)
C42 O14 C42' C43' 6.7(5)
